data_7049290
loop_
_publ_author_name
'Kalita, Pankaj'
'Malakar, Amit'
'Goura, Joydeb'
'Nayak, Subhashree'
'Herrera, Juan Manuel'
'Colacio, Enrique'
'Chandrasekhar, Vadapalli'

_publ_section_title
;
 Mononuclear lanthanide complexes assembled from a tridentate NNO donor
 ligand: design of a Dy<sup>III</sup> single-ion magnet.
;
_journal_issue 15
_journal_name_full 'Dalton transactions (Cambridge, England : 2003)'
_journal_page_first 4857
_journal_page_last 4866
_journal_paper_doi 10.1039/c9dt00504h
_journal_volume 48
_journal_year 2019
_chemical_formula_moiety 'C25 H22 Dy N9 O10, 3(C H4 O)'
_chemical_formula_sum 'C28 H34 Dy N9 O13'
_chemical_formula_weight 867.14
_space_group_crystal_system triclinic
_space_group_IT_number 2
_space_group_name_Hall '-P 1'
_space_group_name_H-M_alt 'P -1'
_symmetry_space_group_name_Hall '-P 1'
_symmetry_space_group_name_H-M 'P -1'
_atom_sites_solution_hydrogens mixed
_atom_sites_solution_primary iterative
_audit_creation_date 2019-03-01
_audit_creation_method
;
Olex2 1.2
(compiled 2018.05.29 svn.r3508 for OlexSys, GUI svn.r5506)
;
_audit_update_record
;
2019-03-04 deposited with the CCDC.    2019-03-07 downloaded from the CCDC.
;
_cell_angle_alpha 94.491(2)
_cell_angle_beta 105.765(2)
_cell_angle_gamma 105.073(3)
_cell_formula_units_Z 2
_cell_length_a 11.3165(3)
_cell_length_b 11.6740(4)
_cell_length_c 13.7042(2)
_cell_measurement_reflns_used 13019
_cell_measurement_temperature 120.01(10)
_cell_measurement_theta_max 28.9910
_cell_measurement_theta_min 2.9240
_cell_volume 1660.65(8)
_computing_cell_refinement 'CrysAlisPro 1.171.39.29d (Rigaku OD, 2017)'
_computing_data_collection 'CrysAlisPro 1.171.39.29d (Rigaku OD, 2017)'
_computing_data_reduction 'CrysAlisPro 1.171.39.29d (Rigaku OD, 2017)'
_computing_molecular_graphics 'Olex2 (Dolomanov et al., 2009)'
_computing_publication_material 'Olex2 (Dolomanov et al., 2009)'
_computing_structure_refinement 'ShelXL (Sheldrick, 2015)'
_computing_structure_solution 'olex2.solve (Bourhis et al., 2015)'
_diffrn_ambient_temperature 120.01(10)
_diffrn_measured_fraction_theta_full 0.999
_diffrn_measured_fraction_theta_max 0.997
_diffrn_measurement_details
;
List of Runs (angles in degrees, time in seconds):

  # Type    Start    End  Width  t~exp~   \w     \q     \k     \f   Frames
#--------------------------------------------------------------------------
  1  \w    -53.00   0.00   1.00   21.88    --    3.50 -55.00 122.00   53
  2  \w    -23.00  92.00   1.00   21.88    --    3.50  55.00 -94.00  115
  3  \w    -84.00  33.00   1.00   21.88    --    3.50 -38.00 -30.00  117
  4  \w      6.00  70.00   1.00   21.88    --   -3.80  38.00-150.00   64
  5  \w    -42.00 -10.00   1.00   21.88    --   -3.80 -82.00-180.00   32
  6  \w    -26.00   1.00   1.00   21.88    --   -3.80 -82.00  60.00   27
  7  \w    -62.00  31.00   1.00   21.88    --   -3.80 -82.00  90.00   93
  8  \w    -63.00  35.00   1.00   21.88    --   -3.80 -82.00 -30.00   98
;
_diffrn_measurement_device 'four-circle diffractometer'
_diffrn_measurement_device_type 'XtaLAB AFC12 (RINC): Kappa single'
_diffrn_measurement_method '\w scans'
_diffrn_radiation_type MoK\a
_diffrn_radiation_wavelength 0.71073
_diffrn_reflns_av_R_equivalents 0.0628
_diffrn_reflns_av_unetI/netI 0.0478
_diffrn_reflns_Laue_measured_fraction_full 0.999
_diffrn_reflns_Laue_measured_fraction_max 0.997
_diffrn_reflns_limit_h_max 14
_diffrn_reflns_limit_h_min -13
_diffrn_reflns_limit_k_max 14
_diffrn_reflns_limit_k_min -14
_diffrn_reflns_limit_l_max 17
_diffrn_reflns_limit_l_min -17
_diffrn_reflns_number 31915
_diffrn_reflns_point_group_measured_fraction_full 0.999
_diffrn_reflns_point_group_measured_fraction_max 0.997
_diffrn_reflns_theta_full 25.242
_diffrn_reflns_theta_max 26.499
_diffrn_reflns_theta_min 2.566
_exptl_absorpt_coefficient_mu 2.329
_exptl_absorpt_correction_T_max 1.00000
_exptl_absorpt_correction_T_min 0.63614
_exptl_absorpt_correction_type multi-scan
_exptl_absorpt_process_details
;
CrysAlisPro 1.171.39.29d (Rigaku Oxford Diffraction, 2017)
Empirical absorption correction using spherical harmonics,
 implemented in SCALE3 ABSPACK scaling algorithm.
;
_exptl_crystal_colour orange
_exptl_crystal_colour_primary orange
_exptl_crystal_density_diffrn 1.734
_exptl_crystal_description plate
_exptl_crystal_F_000 870
_exptl_crystal_size_max 0.3
_exptl_crystal_size_mid 0.22
_exptl_crystal_size_min 0.06
_refine_diff_density_max 2.737
_refine_diff_density_min -1.239
_refine_diff_density_rms 0.130
_refine_ls_extinction_method none
_refine_ls_goodness_of_fit_ref 1.023
_refine_ls_hydrogen_treatment mixed
_refine_ls_matrix_type full
_refine_ls_number_parameters 470
_refine_ls_number_reflns 6862
_refine_ls_number_restraints 10
_refine_ls_restrained_S_all 1.025
_refine_ls_R_factor_all 0.0432
_refine_ls_R_factor_gt 0.0361
_refine_ls_shift/su_max 0.007
_refine_ls_shift/su_mean 0.000
_refine_ls_structure_factor_coef Fsqd
_refine_ls_weighting_details 'w=1/[\s^2^(Fo^2^)+(0.0366P)^2^+5.6669P] where P=(Fo^2^+2Fc^2^)/3'
_refine_ls_weighting_scheme calc
_refine_ls_wR_factor_gt 0.0844
_refine_ls_wR_factor_ref 0.0874
_reflns_Friedel_coverage 0.000
_reflns_number_gt 6103
_reflns_number_total 6862
_reflns_threshold_expression 'I > 2\s(I)'
_cod_data_source_file c9dt00504h2.cif
_cod_data_source_block aj0023r
_cod_depositor_comments 'Adding full bibliography for 7049290--7049293.cif.'
_cod_original_cell_volume 1660.64(8)
_cod_database_code 7049290
_shelx_shelxl_version_number 2017/1
_shelx_space_group_comment
;
The symmetry employed for this shelxl refinement is uniquely defined
by the following loop, which should always be used as a source of
symmetry information in preference to the above space-group names.
They are only intended as comments.
;
_shelx_estimated_absorpt_t_max 0.873
_shelx_estimated_absorpt_t_min 0.542
_olex2_refinement_description
;
1. Fixed Uiso
 At 1.2 times of:
  All C(H) groups, All N(H) groups
 At 1.5 times of:
  All C(H,H,H) groups, All O(H) groups
2. Restrained distances
 O10-H10
 0.85 with sigma of 0.01
 O13-C28
 1.42 with sigma of 0.002
 C25-H10
 1.907547 with sigma of 0.02
 Dy1-H10
 2.893164 with sigma of 0.02
3. Uiso/Uaniso restraints and constraints
Uanis(C27) \\sim Ueq: with sigma of 0.01 and sigma for terminal atoms of 0.002
4.a Aromatic/amide H refined with riding coordinates:
 N6(H6), N2(H2), C24(H24), C19(H19), C15(H15), C12(H12), C5(H5), C6(H6A),
 C3(H3), C7(H7), C17(H17), C9(H9), C21(H21), C18(H18), C22(H22), C23(H23),
 C11(H11), C10(H10A)
4.b Idealised Me refined as rotating group:
 C25(H25A,H25B,H25C), C26(H26A,H26B,H26C), C28(H28A,H28B,H28C), C27(H27A,H27B,
 H27C)
4.c Idealised tetrahedral OH refined as rotating group:
 O11(H11A), O13(H13), O12(H12A)
;
_olex2_submission_special_instructions 'No special instructions were received'
_oxdiff_exptl_absorpt_empirical_details
;
Empirical correction (ABSPACK) includes:
- Absorption correction using spherical harmonics
- Frame scaling
;

loop_
_space_group_symop_operation_xyz
'x, y, z'
'-x, -y, -z'

loop_
_atom_site_label
_atom_site_type_symbol
_atom_site_fract_x
_atom_site_fract_y
_atom_site_fract_z
_atom_site_U_iso_or_equiv
_atom_site_adp_type
_atom_site_occupancy
_atom_site_site_symmetry_order
_atom_site_calc_flag
_atom_site_refinement_flags_posn
_atom_site_refinement_flags_adp
Dy1 Dy 0.63777(2) 0.66428(2) 0.77663(2) 0.01564(7) Uani 1 1 d D .
O1 O 0.7584(3) 0.6465(3) 0.6728(2) 0.0197(6) Uani 1 1 d . .
O4 O 0.5224(3) 0.7998(3) 0.7790(2) 0.0172(6) Uani 1 1 d . .
O10 O 0.7636(3) 0.8665(3) 0.7785(2) 0.0203(6) Uani 1 1 d D .
H10 H 0.737(3) 0.9207(14) 0.803(3) 0.031 Uiso 1 1 d DR .
O9 O 0.6109(3) 0.5003(3) 0.8883(2) 0.0247(7) Uani 1 1 d . .
O7 O 0.6233(3) 0.4520(3) 0.7371(2) 0.0271(7) Uani 1 1 d . .
O6 O 0.2796(3) 0.9479(3) 1.1066(2) 0.0238(7) Uani 1 1 d . .
N5 N 0.8519(3) 0.6743(3) 0.9030(3) 0.0188(7) Uani 1 1 d . .
O5 O 0.1541(3) 0.9877(3) 0.9712(3) 0.0317(8) Uani 1 1 d . .
N7 N 0.6698(3) 0.7492(3) 0.9607(2) 0.0168(7) Uani 1 1 d . .
N6 N 0.7741(3) 0.7345(4) 1.0331(2) 0.0207(8) Uani 1 1 d . .
H6 H 0.777515 0.740886 1.098297 0.025 Uiso 1 1 calc R .
N3 N 0.5032(3) 0.6400(3) 0.5915(3) 0.0188(7) Uani 1 1 d . .
O11 O 0.4963(4) 0.9179(3) 0.6080(3) 0.0381(9) Uani 1 1 d . .
H11A H 0.508295 0.877542 0.655977 0.057 Uiso 1 1 calc GR .
N1 N 0.3979(3) 0.5581(3) 0.7380(3) 0.0191(7) Uani 1 1 d . .
O3 O 0.9443(3) 0.8097(3) 0.3041(3) 0.0340(8) Uani 1 1 d . .
O2 O 0.7442(4) 0.8021(4) 0.2462(2) 0.0369(9) Uani 1 1 d . .
O8 O 0.5884(4) 0.3136(3) 0.8323(3) 0.0417(9) Uani 1 1 d . .
N9 N 0.6067(4) 0.4182(4) 0.8202(3) 0.0253(8) Uani 1 1 d . .
O13 O 0.2002(4) 0.5916(5) 0.3794(3) 0.0515(12) Uani 1 1 d D .
H13 H 0.245602 0.551559 0.362803 0.077 Uiso 1 1 calc GR .
N2 N 0.3737(3) 0.6175(4) 0.5766(3) 0.0231(8) Uani 1 1 d . .
H2 H 0.324413 0.630646 0.519464 0.028 Uiso 1 1 calc R .
C1 C 0.7746(4) 0.6813(4) 0.5884(3) 0.0169(8) Uani 1 1 d . .
N8 N 0.2427(3) 0.9480(3) 1.0122(3) 0.0224(8) Uani 1 1 d . .
C24 C 0.9492(4) 0.6471(4) 0.8763(3) 0.0216(9) Uani 1 1 d . .
H24 H 0.936932 0.623200 0.805490 0.026 Uiso 1 1 calc R .
C19 C 0.5913(4) 0.7874(4) 0.9986(3) 0.0187(8) Uani 1 1 d . .
H19 H 0.607661 0.795074 1.070942 0.022 Uiso 1 1 calc R .
C15 C 0.4093(4) 0.8587(4) 0.9970(3) 0.0179(8) Uani 1 1 d . .
H15 H 0.430028 0.856507 1.068648 0.021 Uiso 1 1 calc R .
C14 C 0.4811(4) 0.8193(4) 0.9403(3) 0.0159(8) Uani 1 1 d . .
N4 N 0.8349(4) 0.7910(4) 0.3137(3) 0.0254(8) Uani 1 1 d . .
C20 C 0.8726(4) 0.7099(4) 1.0035(3) 0.0176(8) Uani 1 1 d . .
C2 C 0.6700(4) 0.6912(4) 0.5068(3) 0.0178(8) Uani 1 1 d . .
C13 C 0.4521(4) 0.8265(4) 0.8328(3) 0.0165(8) Uani 1 1 d . .
C12 C 0.3418(4) 0.5169(4) 0.8090(3) 0.0225(9) Uani 1 1 d . .
H12 H 0.395068 0.506065 0.872154 0.027 Uiso 1 1 calc R .
C5 C 0.9182(4) 0.7427(4) 0.4850(3) 0.0229(9) Uani 1 1 d . .
H5 H 1.001504 0.760326 0.476881 0.028 Uiso 1 1 calc R .
C6 C 0.8980(4) 0.7069(4) 0.5737(3) 0.0212(9) Uani 1 1 d . .
H6A H 0.968241 0.698902 0.626645 0.025 Uiso 1 1 calc R .
C3 C 0.6912(4) 0.7262(4) 0.4163(3) 0.0207(9) Uani 1 1 d . .
H3 H 0.621725 0.731728 0.361262 0.025 Uiso 1 1 calc R .
C7 C 0.5393(4) 0.6642(4) 0.5116(3) 0.0187(8) Uani 1 1 d . .
H7 H 0.474460 0.664222 0.450727 0.022 Uiso 1 1 calc R .
C16 C 0.3084(4) 0.9008(4) 0.9494(3) 0.0182(8) Uani 1 1 d . .
C17 C 0.2740(4) 0.9035(4) 0.8438(3) 0.0233(9) Uani 1 1 d . .
H17 H 0.203243 0.931032 0.811837 0.028 Uiso 1 1 calc R .
C9 C 0.1872(4) 0.5520(4) 0.6303(3) 0.0240(9) Uani 1 1 d . .
H9 H 0.135926 0.566404 0.567783 0.029 Uiso 1 1 calc R .
C4 C 0.8145(4) 0.7529(4) 0.4071(3) 0.0217(9) Uani 1 1 d . .
C8 C 0.3208(4) 0.5748(4) 0.6502(3) 0.0192(9) Uani 1 1 d . .
C21 C 0.9879(4) 0.7176(4) 1.0791(3) 0.0209(9) Uani 1 1 d . .
H21 H 0.998858 0.742328 1.149513 0.025 Uiso 1 1 calc R .
C18 C 0.3436(4) 0.8659(4) 0.7870(3) 0.0218(9) Uani 1 1 d . .
H18 H 0.318905 0.866217 0.715042 0.026 Uiso 1 1 calc R .
C22 C 1.0841(4) 0.6889(4) 1.0494(3) 0.0241(9) Uani 1 1 d . .
H22 H 1.163257 0.693985 1.098859 0.029 Uiso 1 1 calc R .
C25 C 0.8950(4) 0.9217(5) 0.7831(4) 0.0310(11) Uani 1 1 d D .
H25A H 0.897578 0.976806 0.732810 0.046 Uiso 1 1 calc GR .
H25B H 0.933783 0.859405 0.767544 0.046 Uiso 1 1 calc GR .
H25C H 0.943073 0.966602 0.852203 0.046 Uiso 1 1 calc GR .
C23 C 1.0643(4) 0.6521(4) 0.9452(3) 0.0235(9) Uani 1 1 d . .
H23 H 1.129204 0.630864 0.922694 0.028 Uiso 1 1 calc R .
O12 O 0.2383(5) 0.8569(4) 0.5086(5) 0.0797(18) Uani 1 1 d . .
H12A H 0.316873 0.864319 0.533829 0.120 Uiso 1 1 calc GR .
C11 C 0.2112(5) 0.4898(4) 0.7946(4) 0.0256(10) Uani 1 1 d . .
H11 H 0.175591 0.459095 0.845868 0.031 Uiso 1 1 calc R .
C10 C 0.1329(4) 0.5085(4) 0.7031(4) 0.0265(10) Uani 1 1 d . .
H10A H 0.042904 0.491288 0.691324 0.032 Uiso 1 1 calc R .
C26 C 0.5532(7) 1.0424(6) 0.6482(5) 0.0588(19) Uani 1 1 d . .
H26A H 0.530002 1.089922 0.594049 0.088 Uiso 1 1 calc GR .
H26B H 0.646785 1.059923 0.672909 0.088 Uiso 1 1 calc GR .
H26C H 0.521860 1.063211 0.705186 0.088 Uiso 1 1 calc GR .
C28 C 0.1911(9) 0.6811(9) 0.3164(8) 0.104(4) Uani 1 1 d D .
H28A H 0.117120 0.648610 0.254667 0.156 Uiso 1 1 calc GR .
H28B H 0.269684 0.706521 0.296607 0.156 Uiso 1 1 calc GR .
H28C H 0.179998 0.750312 0.354369 0.156 Uiso 1 1 calc GR .
C27 C 0.2189(9) 0.9732(8) 0.5110(7) 0.085(3) Uani 1 1 d . U
H27A H 0.265025 1.019440 0.468995 0.128 Uiso 1 1 calc GR .
H27B H 0.251372 1.015331 0.581972 0.128 Uiso 1 1 calc GR .
H27C H 0.126962 0.964484 0.483580 0.128 Uiso 1 1 calc GR .

loop_
_atom_site_aniso_label
_atom_site_aniso_U_11
_atom_site_aniso_U_22
_atom_site_aniso_U_33
_atom_site_aniso_U_23
_atom_site_aniso_U_13
_atom_site_aniso_U_12
Dy1 0.01522(11) 0.02008(11) 0.01383(10) 0.00518(7) 0.00749(7) 0.00494(8)
O1 0.0222(15) 0.0269(16) 0.0153(14) 0.0049(12) 0.0104(12) 0.0108(13)
O4 0.0163(14) 0.0216(15) 0.0161(14) 0.0051(11) 0.0081(11) 0.0055(12)
O10 0.0168(15) 0.0182(15) 0.0298(16) 0.0042(12) 0.0135(12) 0.0046(12)
O9 0.0242(16) 0.0302(18) 0.0221(15) 0.0092(13) 0.0108(13) 0.0066(14)
O7 0.0369(19) 0.0276(18) 0.0212(15) 0.0094(13) 0.0139(14) 0.0102(15)
O6 0.0224(16) 0.0289(17) 0.0224(16) 0.0023(13) 0.0103(13) 0.0083(14)
N5 0.0164(17) 0.0237(19) 0.0199(17) 0.0056(15) 0.0090(14) 0.0077(15)
O5 0.0203(16) 0.044(2) 0.0348(18) 0.0037(16) 0.0068(14) 0.0184(16)
N7 0.0151(17) 0.0233(19) 0.0151(16) 0.0064(14) 0.0064(13) 0.0079(15)
N6 0.0191(18) 0.038(2) 0.0102(16) 0.0072(15) 0.0063(13) 0.0154(17)
N3 0.0135(17) 0.0242(19) 0.0191(17) 0.0022(14) 0.0067(14) 0.0048(15)
O11 0.045(2) 0.041(2) 0.0284(18) 0.0165(16) 0.0097(16) 0.0120(18)
N1 0.0189(18) 0.0182(18) 0.0215(18) 0.0042(14) 0.0102(14) 0.0028(15)
O3 0.034(2) 0.044(2) 0.0286(18) 0.0084(15) 0.0210(15) 0.0049(16)
O2 0.039(2) 0.055(2) 0.0208(16) 0.0176(16) 0.0130(15) 0.0130(18)
O8 0.052(2) 0.0238(19) 0.055(2) 0.0200(17) 0.0232(19) 0.0096(17)
N9 0.0200(19) 0.027(2) 0.031(2) 0.0107(17) 0.0091(16) 0.0073(16)
O13 0.024(2) 0.102(4) 0.0279(19) 0.013(2) 0.0079(15) 0.016(2)
N2 0.0132(17) 0.034(2) 0.0208(18) 0.0082(16) 0.0054(14) 0.0037(16)
C1 0.020(2) 0.015(2) 0.0177(19) 0.0002(16) 0.0096(16) 0.0045(17)
N8 0.0154(18) 0.0209(19) 0.031(2) 0.0013(16) 0.0086(15) 0.0047(15)
C24 0.021(2) 0.025(2) 0.022(2) 0.0036(18) 0.0102(17) 0.0087(18)
C19 0.015(2) 0.026(2) 0.0148(19) 0.0038(17) 0.0058(16) 0.0053(17)
C15 0.015(2) 0.019(2) 0.020(2) 0.0045(16) 0.0085(16) 0.0017(17)
C14 0.0130(19) 0.017(2) 0.0183(19) 0.0057(16) 0.0055(15) 0.0033(16)
N4 0.032(2) 0.027(2) 0.0200(19) 0.0051(16) 0.0146(17) 0.0058(17)
C20 0.016(2) 0.022(2) 0.019(2) 0.0084(17) 0.0090(16) 0.0061(17)
C2 0.019(2) 0.019(2) 0.0149(19) 0.0033(16) 0.0086(16) 0.0024(17)
C13 0.0155(19) 0.014(2) 0.019(2) 0.0021(16) 0.0078(16) 0.0002(16)
C12 0.027(2) 0.021(2) 0.024(2) 0.0057(18) 0.0131(18) 0.0076(19)
C5 0.021(2) 0.024(2) 0.027(2) 0.0038(18) 0.0157(18) 0.0045(18)
C6 0.019(2) 0.029(2) 0.019(2) 0.0064(18) 0.0093(17) 0.0100(19)
C3 0.024(2) 0.024(2) 0.0143(19) 0.0042(17) 0.0069(17) 0.0064(18)
C7 0.019(2) 0.023(2) 0.0146(19) 0.0028(16) 0.0044(16) 0.0068(18)
C16 0.016(2) 0.019(2) 0.024(2) 0.0046(17) 0.0106(17) 0.0060(17)
C17 0.017(2) 0.025(2) 0.027(2) 0.0042(18) 0.0015(17) 0.0091(18)
C9 0.017(2) 0.025(2) 0.027(2) -0.0009(18) 0.0067(17) 0.0023(18)
C4 0.028(2) 0.024(2) 0.017(2) 0.0046(17) 0.0128(18) 0.0074(19)
C8 0.018(2) 0.017(2) 0.023(2) 0.0017(17) 0.0106(17) 0.0021(17)
C21 0.020(2) 0.021(2) 0.020(2) 0.0033(17) 0.0064(17) 0.0042(18)
C18 0.019(2) 0.027(2) 0.018(2) 0.0058(17) 0.0028(16) 0.0064(18)
C22 0.016(2) 0.027(2) 0.028(2) 0.0076(19) 0.0049(17) 0.0052(18)
C25 0.016(2) 0.033(3) 0.044(3) 0.000(2) 0.014(2) 0.002(2)
C23 0.021(2) 0.023(2) 0.031(2) 0.0053(19) 0.0130(19) 0.0087(19)
O12 0.052(3) 0.044(3) 0.115(5) 0.020(3) -0.014(3) 0.006(2)
C11 0.029(2) 0.021(2) 0.034(2) 0.0062(19) 0.021(2) 0.0056(19)
C10 0.015(2) 0.025(2) 0.040(3) 0.000(2) 0.0138(19) 0.0031(18)
C26 0.074(5) 0.041(4) 0.041(3) 0.020(3) -0.002(3) -0.003(3)
C28 0.076(6) 0.151(10) 0.135(9) 0.074(8) 0.065(6) 0.068(7)
C27 0.083(3) 0.080(3) 0.091(3) 0.0165(19) 0.0187(19) 0.027(2)

loop_
_atom_type_symbol
_atom_type_description
_atom_type_scat_dispersion_real
_atom_type_scat_dispersion_imag
_atom_type_scat_source
C C 0.0033 0.0016 'International Tables Vol C Tables 4.2.6.8 and 6.1.1.4'
H H 0.0000 0.0000 'International Tables Vol C Tables 4.2.6.8 and 6.1.1.4'
Dy Dy -0.1892 4.4098 'International Tables Vol C Tables 4.2.6.8 and 6.1.1.4'
N N 0.0061 0.0033 'International Tables Vol C Tables 4.2.6.8 and 6.1.1.4'
O O 0.0106 0.0060 'International Tables Vol C Tables 4.2.6.8 and 6.1.1.4'

loop_
_geom_angle_atom_site_label_1
_geom_angle_atom_site_label_2
_geom_angle_atom_site_label_3
_geom_angle
O1 Dy1 O4 127.06(10)
O1 Dy1 O10 74.45(10)
O1 Dy1 O9 114.72(10)
O1 Dy1 O7 71.13(11)
O1 Dy1 N5 77.43(11)
O1 Dy1 N7 138.53(11)
O1 Dy1 N3 70.67(11)
O1 Dy1 N1 126.09(11)
O4 Dy1 O10 68.01(10)
O4 Dy1 O9 117.87(10)
O4 Dy1 O7 144.99(11)
O4 Dy1 N5 126.89(11)
O4 Dy1 N7 70.55(10)
O4 Dy1 N3 75.91(10)
O4 Dy1 N1 68.42(11)
O10 Dy1 O9 142.53(10)
O10 Dy1 O7 143.75(10)
O10 Dy1 N5 78.37(11)
O10 Dy1 N7 81.67(11)
O10 Dy1 N3 93.76(11)
O10 Dy1 N1 134.85(11)
O9 Dy1 N1 71.29(11)
O7 Dy1 O9 51.05(10)
O7 Dy1 N5 83.38(11)
O7 Dy1 N7 118.02(10)
O7 Dy1 N3 85.45(11)
O7 Dy1 N1 76.87(11)
N5 Dy1 O9 69.30(11)
N5 Dy1 N1 140.09(11)
N7 Dy1 O9 67.89(11)
N7 Dy1 N5 64.72(11)
N7 Dy1 N1 94.72(11)
N3 Dy1 O9 123.70(11)
N3 Dy1 N5 148.09(11)
N3 Dy1 N7 145.39(11)
N3 Dy1 N1 64.50(11)
C1 O1 Dy1 138.7(3)
C13 O4 Dy1 136.4(3)
Dy1 O10 H10 113.8(14)
C25 O10 Dy1 134.6(3)
C25 O10 H10 107.3(14)
N9 O9 Dy1 94.2(2)
N9 O7 Dy1 98.8(2)
C24 N5 Dy1 124.3(3)
C20 N5 Dy1 118.9(3)
C20 N5 C24 116.8(4)
N6 N7 Dy1 115.9(2)
C19 N7 Dy1 128.6(3)
C19 N7 N6 114.5(3)
N7 N6 H6 120.0
C20 N6 N7 120.0(3)
C20 N6 H6 120.0
N2 N3 Dy1 114.8(2)
C7 N3 Dy1 129.4(3)
C7 N3 N2 114.8(3)
C26 O11 H11A 109.5
C12 N1 Dy1 124.5(3)
C8 N1 Dy1 115.8(3)
C8 N1 C12 117.0(4)
O9 N9 O7 115.7(4)
O8 N9 O9 122.6(4)
O8 N9 O7 121.6(4)
C28 O13 H13 109.5
N3 N2 H2 119.8
C8 N2 N3 120.4(4)
C8 N2 H2 119.8
O1 C1 C2 121.7(4)
O1 C1 C6 120.2(4)
C6 C1 C2 118.1(4)
O6 N8 C16 118.1(3)
O5 N8 O6 122.6(4)
O5 N8 C16 119.2(4)
N5 C24 H24 118.1
N5 C24 C23 123.9(4)
C23 C24 H24 118.1
N7 C19 H19 117.2
N7 C19 C14 125.5(4)
C14 C19 H19 117.2
C14 C15 H15 119.8
C16 C15 H15 119.8
C16 C15 C14 120.5(4)
C15 C14 C19 116.0(4)
C15 C14 C13 119.6(4)
C13 C14 C19 123.9(4)
O3 N4 C4 118.6(4)
O2 N4 O3 122.2(4)
O2 N4 C4 119.2(4)
N5 C20 N6 118.0(4)
N5 C20 C21 122.9(4)
N6 C20 C21 119.0(4)
C1 C2 C7 123.1(4)
C3 C2 C1 119.7(4)
C3 C2 C7 117.1(4)
O4 C13 C14 121.7(4)
O4 C13 C18 120.9(4)
C18 C13 C14 117.4(4)
N1 C12 H12 118.2
N1 C12 C11 123.6(4)
C11 C12 H12 118.2
C6 C5 H5 120.6
C6 C5 C4 118.9(4)
C4 C5 H5 120.6
C1 C6 H6A 119.1
C5 C6 C1 121.7(4)
C5 C6 H6A 119.1
C2 C3 H3 120.2
C4 C3 C2 119.7(4)
C4 C3 H3 120.2
N3 C7 C2 125.8(4)
N3 C7 H7 117.1
C2 C7 H7 117.1
C15 C16 N8 118.4(4)
C15 C16 C17 121.2(4)
C17 C16 N8 120.3(4)
C16 C17 H17 120.4
C18 C17 C16 119.2(4)
C18 C17 H17 120.4
C8 C9 H9 120.7
C10 C9 H9 120.7
C10 C9 C8 118.6(4)
C5 C4 N4 119.3(4)
C3 C4 N4 118.9(4)
C3 C4 C5 121.8(4)
N1 C8 N2 119.0(4)
N1 C8 C9 123.0(4)
N2 C8 C9 118.0(4)
C20 C21 H21 120.6
C22 C21 C20 118.7(4)
C22 C21 H21 120.6
C13 C18 H18 119.0
C17 C18 C13 121.9(4)
C17 C18 H18 119.0
C21 C22 H22 120.4
C21 C22 C23 119.1(4)
C23 C22 H22 120.4
O10 C25 H25A 109.5
O10 C25 H25B 109.5
O10 C25 H25C 109.5
H25A C25 H25B 109.5
H25A C25 H25C 109.5
H25B C25 H25C 109.5
C24 C23 C22 118.6(4)
C24 C23 H23 120.7
C22 C23 H23 120.7
C27 O12 H12A 109.5
C12 C11 H11 120.8
C12 C11 C10 118.5(4)
C10 C11 H11 120.8
C9 C10 C11 119.3(4)
C9 C10 H10A 120.4
C11 C10 H10A 120.4
O11 C26 H26A 109.5
O11 C26 H26B 109.5
O11 C26 H26C 109.5
H26A C26 H26B 109.5
H26A C26 H26C 109.5
H26B C26 H26C 109.5
O13 C28 H28A 109.5
O13 C28 H28B 109.5
O13 C28 H28C 109.5
H28A C28 H28B 109.5
H28A C28 H28C 109.5
H28B C28 H28C 109.5
O12 C27 H27A 109.5
O12 C27 H27B 109.5
O12 C27 H27C 109.5
H27A C27 H27B 109.5
H27A C27 H27C 109.5
H27B C27 H27C 109.5

loop_
_geom_bond_atom_site_label_1
_geom_bond_atom_site_label_2
_geom_bond_distance
Dy1 O1 2.256(3)
Dy1 O4 2.302(3)
Dy1 O10 2.413(3)
Dy1 O9 2.551(3)
Dy1 O7 2.448(3)
Dy1 N5 2.535(3)
Dy1 N7 2.530(3)
Dy1 N3 2.530(3)
Dy1 N1 2.560(4)
O1 C1 1.299(5)
O4 C13 1.298(5)
O10 H10 0.854(9)
O10 C25 1.441(5)
O9 N9 1.267(5)
O7 N9 1.279(5)
O6 N8 1.247(5)
N5 C24 1.352(5)
N5 C20 1.345(5)
O5 N8 1.229(5)
N7 N6 1.379(5)
N7 C19 1.297(5)
N6 H6 0.8800
N6 C20 1.372(5)
N3 N2 1.374(5)
N3 C7 1.295(5)
O11 H11A 0.8400
O11 C26 1.423(7)
N1 C12 1.352(5)
N1 C8 1.342(6)
O3 N4 1.245(5)
O2 N4 1.224(5)
O8 N9 1.217(5)
O13 H13 0.8400
O13 C28 1.414(2)
N2 H2 0.8800
N2 C8 1.369(5)
C1 C2 1.427(6)
C1 C6 1.423(6)
N8 C16 1.443(5)
C24 H24 0.9500
C24 C23 1.370(6)
C19 H19 0.9500
C19 C14 1.441(6)
C15 H15 0.9500
C15 C14 1.399(6)
C15 C16 1.381(6)
C14 C13 1.434(6)
N4 C4 1.444(5)
C20 C21 1.405(6)
C2 C3 1.398(6)
C2 C7 1.451(6)
C13 C18 1.426(6)
C12 H12 0.9500
C12 C11 1.383(6)
C5 H5 0.9500
C5 C6 1.373(6)
C5 C4 1.394(6)
C6 H6A 0.9500
C3 H3 0.9500
C3 C4 1.391(6)
C7 H7 0.9500
C16 C17 1.398(6)
C17 H17 0.9500
C17 C18 1.371(6)
C9 H9 0.9500
C9 C8 1.409(6)
C9 C10 1.372(6)
C21 H21 0.9500
C21 C22 1.369(6)
C18 H18 0.9500
C22 H22 0.9500
C22 C23 1.397(6)
C25 H25A 0.9800
C25 H25B 0.9800
C25 H25C 0.9800
C23 H23 0.9500
O12 H12A 0.8400
O12 C27 1.429(10)
C11 H11 0.9500
C11 C10 1.394(7)
C10 H10A 0.9500
C26 H26A 0.9800
C26 H26B 0.9800
C26 H26C 0.9800
C28 H28A 0.9800
C28 H28B 0.9800
C28 H28C 0.9800
C27 H27A 0.9800
C27 H27B 0.9800
C27 H27C 0.9800

loop_
_geom_hbond_atom_site_label_D
_geom_hbond_atom_site_label_H
_geom_hbond_atom_site_label_A
_geom_hbond_distance_DH
_geom_hbond_distance_HA
_geom_hbond_distance_DA
_geom_hbond_angle_DHA
_geom_hbond_site_symmetry_A
_geom_hbond_publ_flag
O10 H10 O6 0.854(9) 1.972(17) 2.801(4) 164(4) 2_677 yes
O11 H11A O4 0.84 1.96 2.796(4) 170.4 . yes
N2 H2 O13 0.88 1.98 2.816(5) 157.6 . yes
O12 H12A O11 0.84 1.92 2.738(6) 165.9 . yes
